data_7048596
loop_
_publ_author_name
'Taakili, Rachid'
'Lepetit, Christine'
'Duhayon, Carine'
'Valyaev, Dmitry A.'
'Lugan, No\"el'
'Canac, Yves'

_publ_section_title
;
 Palladium(ii) pincer complexes of a C,C,C-NHC, diphosphonium bis(ylide)
 ligand.
;
_journal_issue 5
_journal_name_full 'Dalton transactions (Cambridge, England : 2003)'
_journal_page_first 1709
_journal_page_last 1721
_journal_paper_doi 10.1039/c8dt04316g
_journal_volume 48
_journal_year 2019
_chemical_formula_moiety 'C50 H51 N3 P2 Pd, 2(C F3 O3 S)'
_chemical_formula_sum 'C52 H51 F6 N3 O6 P2 Pd S2'
_chemical_formula_weight 1160.46
_space_group_IT_number 2
_space_group_name_Hall '-P 1'
_space_group_name_H-M_alt 'P -1'
_symmetry_cell_setting triclinic
_symmetry_space_group_name_Hall '-P 1'
_symmetry_space_group_name_H-M 'P -1'
_atom_sites_solution_hydrogens difmap
_atom_sites_solution_primary other
_audit_update_record
;
2018-12-20 deposited with the CCDC.
2018-12-26 downloaded from the CCDC.
;
_cell_angle_alpha 84.604(2)
_cell_angle_beta 77.121(2)
_cell_angle_gamma 70.633(2)
_cell_formula_units_Z 2
_cell_length_a 12.7979(6)
_cell_length_b 13.2777(6)
_cell_length_c 16.1350(9)
_cell_measurement_reflns_used 9892
_cell_measurement_temperature 100
_cell_measurement_theta_max 25
_cell_measurement_theta_min 3
_cell_volume 2520.9(2)
_computing_cell_refinement 'Apex2 (Bruker AXS, 2006)'
_computing_data_collection 'Apex2 (Bruker AXS, 2006)'
_computing_data_reduction 'Apex2 (Bruker AXS, 2006)'
_computing_molecular_graphics 'CAMERON (Watkin et al., 1996)'
_computing_publication_material 'CRYSTALS (Betteridge et al., 2003)'
_computing_structure_refinement 'CRYSTALS (Betteridge et al., 2003)'
_computing_structure_solution 'Superflip (Palatinus & Chapuis, 2007)'
_diffrn_ambient_temperature 100
_diffrn_measured_fraction_theta_full 0.996
_diffrn_measured_fraction_theta_max 0.995
_diffrn_measurement_device Area
_diffrn_measurement_device_type 'Bruker Kappa Apex2'
_diffrn_measurement_method '\f & \w scans'
_diffrn_radiation_monochromator graphite
_diffrn_radiation_type 'Mo K\a'
_diffrn_radiation_wavelength 0.71073
_diffrn_reflns_av_R_equivalents 0.069
_diffrn_reflns_limit_h_max 15
_diffrn_reflns_limit_h_min -15
_diffrn_reflns_limit_k_max 16
_diffrn_reflns_limit_k_min -16
_diffrn_reflns_limit_l_max 19
_diffrn_reflns_limit_l_min -19
_diffrn_reflns_number 72138
_diffrn_reflns_theta_full 25.550
_diffrn_reflns_theta_max 26.071
_diffrn_reflns_theta_min 1.295
_diffrn_standards_number 0
_exptl_absorpt_coefficient_mu 0.590
_exptl_absorpt_correction_T_max 0.95
_exptl_absorpt_correction_T_min 0.92
_exptl_absorpt_correction_type multi-scan
_exptl_absorpt_process_details 'SADABS (Siemens, 1996)'
_exptl_crystal_colour colorless
_exptl_crystal_density_diffrn 1.529
_exptl_crystal_density_method 'not measured'
_exptl_crystal_description planar
_exptl_crystal_F_000 1188
_exptl_crystal_size_max 0.180
_exptl_crystal_size_mid 0.150
_exptl_crystal_size_min 0.080
_refine_diff_density_max 0.74
_refine_diff_density_min -0.52
_refine_ls_extinction_method None
_refine_ls_goodness_of_fit_ref 1.1235
_refine_ls_hydrogen_treatment constr
_refine_ls_matrix_type full
_refine_ls_number_parameters 649
_refine_ls_number_reflns 7672
_refine_ls_number_restraints 0
_refine_ls_R_factor_all 0.0570
_refine_ls_R_factor_gt 0.0415
_refine_ls_shift/su_max 0.0009283
_refine_ls_shift/su_mean 0.0000262
_refine_ls_structure_factor_coef F
_refine_ls_weighting_details
;
 Method, part 1, Chebychev polynomial, (Watkin, 1994, Prince, 1982) 
 [weight] = 1.0/[A~0~*T~0~(x)+A~1~*T~1~(x) ... +A~n-1~]*T~n-1~(x)] 
 where A~i~ are the Chebychev coefficients listed below and x= Fcalc/Fmax 
 Method = Robust Weighting (Prince, 1982) 
 W = [weight] * [1-(deltaF/6*sigmaF)^2^]^2^ 
 A~i~ are: 
 0.242 0.129 0.991E-01 
;
_refine_ls_weighting_scheme calc
_refine_ls_wR_factor_all 0.0576
_refine_ls_wR_factor_gt 0.0418
_refine_ls_wR_factor_ref 0.0403
_reflns_limit_h_max 15
_reflns_limit_h_min -15
_reflns_limit_k_max 16
_reflns_limit_k_min -16
_reflns_limit_l_max 19
_reflns_limit_l_min 0
_reflns_number_gt 8162
_reflns_number_total 9939
_reflns_threshold_expression I>2.0\s(I)
_oxford_refine_ls_r_factor_ref 0.0385
_oxford_reflns_number_all 9910
_oxford_reflns_threshold_expression_ref I>3.0\s(I)
_cod_data_source_file c8dt04316g2.cif
_cod_data_source_block I
_cod_depositor_comments
;
The following automatic conversions were performed:

'_atom_sites_solution_primary' value 'Other' changed to 'other'
according to
/home/data/users/saulius/crontab/automatic-downloads/rss-feeds/RSC/lib/dictionaries/cif_core.dic
dictionary named 'cif_core.dic' version 2.4.2 from 2011-04-26.

Automatic conversion script
Id: cif_fix_values 4973 2017-02-22 13:04:09Z antanas 

 Adding full bibliography for 7048596--7048601.cif.
;
_cod_original_sg_symbol_Hall '-P 1 '
_cod_original_sg_symbol_H-M 'P -1 '
_cod_original_formula_sum 'C52 H51 F6 N3 O6 P2 Pd1 S2'
_cod_database_code 7048596

loop_
_symmetry_equiv_pos_as_xyz
x,y,z
-x,-y,-z

loop_
_atom_site_label
_atom_site_type_symbol
_atom_site_fract_x
_atom_site_fract_y
_atom_site_fract_z
_atom_site_U_iso_or_equiv
_atom_site_occupancy
_atom_site_adp_type
_atom_site_refinement_flags_posn
F1 F 0.1866(3) 1.1007(3) 0.1499(2) 0.0568 0.7500 Uani .
F2 F 0.09331(18) 1.19785(18) 0.05717(17) 0.0444 1.0000 Uani .
F3 F 0.26187(19) 1.09153(18) 0.01698(17) 0.0487 1.0000 Uani .
F4 F 0.8740(2) 1.0681(2) 0.38524(18) 0.0584 1.0000 Uani .
F5 F 0.9027(2) 1.0851(2) 0.2492(2) 0.0667 1.0000 Uani .
F6 F 0.9287(2) 0.92968(19) 0.30699(17) 0.0498 1.0000 Uani .
O1 O 0.1741(3) 1.3218(3) 0.1634(2) 0.0395 0.7500 Uani .
O2 O 0.2478(3) 1.3247(3) 0.0130(2) 0.0407 0.7500 Uani .
O3 O 0.3630(3) 1.2084(3) 0.1038(2) 0.0379 0.7500 Uani .
O4 O 0.6574(3) 1.1541(2) 0.3231(3) 0.0598 1.0000 Uani .
O5 O 0.7221(2) 0.9928(2) 0.24142(17) 0.0408 1.0000 Uani .
O6 O 0.6901(3) 0.9815(2) 0.39475(18) 0.0483 1.0000 Uani .
P1 P 0.38195(7) 0.75093(6) 0.16356(5) 0.0201 1.0000 Uani .
P2 P 0.76200(7) 0.65488(6) 0.38643(5) 0.0212 1.0000 Uani .
N1 N 0.4775(2) 0.9864(2) 0.24185(18) 0.0238 1.0000 Uani .
N2 N 0.4365(2) 0.9319(2) 0.37138(18) 0.0240 1.0000 Uani .
N3 N 0.7375(2) 0.5320(2) 0.17875(16) 0.0200 1.0000 Uani .
C1 C 0.4902(3) 0.8990(2) 0.2923(2) 0.0206 1.0000 Uani .
C2 C 0.4132(3) 1.0759(3) 0.2897(3) 0.0324 1.0000 Uani .
C3 C 0.3877(3) 1.0421(3) 0.3702(3) 0.0310 1.0000 Uani .
C4 C 0.4335(3) 0.8551(3) 0.4417(2) 0.0277 1.0000 Uani .
C5 C 0.5530(3) 0.7929(3) 0.4542(2) 0.0311 1.0000 Uani .
C6 C 0.6412(3) 0.7603(3) 0.3703(2) 0.0232 1.0000 Uani .
C7 C 0.5278(3) 0.9778(3) 0.1516(2) 0.0258 1.0000 Uani .
C8 C 0.4837(3) 0.9060(3) 0.1095(2) 0.0249 1.0000 Uani .
C9 C 0.5061(3) 0.7893(2) 0.14623(19) 0.0187 1.0000 Uani .
C10 C 0.4150(3) 0.6072(3) 0.1673(2) 0.0241 1.0000 Uani .
C11 C 0.3935(3) 0.5577(3) 0.1031(2) 0.0280 1.0000 Uani .
C12 C 0.4124(3) 0.4485(3) 0.1080(2) 0.0327 1.0000 Uani .
C13 C 0.4526(3) 0.3877(3) 0.1752(2) 0.0321 1.0000 Uani .
C14 C 0.4758(3) 0.4359(3) 0.2384(2) 0.0327 1.0000 Uani .
C15 C 0.4571(3) 0.5452(3) 0.2344(2) 0.0277 1.0000 Uani .
C16 C 0.3030(3) 0.8031(3) 0.0797(2) 0.0236 1.0000 Uani .
C17 C 0.3624(3) 0.8047(3) -0.0043(2) 0.0261 1.0000 Uani .
C18 C 0.3040(3) 0.8453(3) -0.0691(2) 0.0294 1.0000 Uani .
C19 C 0.1867(3) 0.8844(3) -0.0504(2) 0.0315 1.0000 Uani .
C20 C 0.1278(3) 0.8830(3) 0.0319(2) 0.0320 1.0000 Uani .
C21 C 0.1853(3) 0.8424(3) 0.0977(2) 0.0274 1.0000 Uani .
C22 C 0.2815(3) 0.7986(3) 0.2613(2) 0.0263 1.0000 Uani .
C23 C 0.2309(3) 0.7311(3) 0.3139(2) 0.0346 1.0000 Uani .
C24 C 0.1515(3) 0.7698(4) 0.3870(3) 0.0456 1.0000 Uani .
C25 C 0.1246(3) 0.8740(4) 0.4079(3) 0.0468 1.0000 Uani .
C26 C 0.1714(3) 0.9417(4) 0.3563(3) 0.0442 1.0000 Uani .
C27 C 0.2496(3) 0.9046(3) 0.2816(3) 0.0370 1.0000 Uani .
C28 C 0.8059(3) 0.6734(3) 0.4819(2) 0.0266 1.0000 Uani .
C29 C 0.8691(3) 0.7418(3) 0.4781(2) 0.0297 1.0000 Uani .
C30 C 0.8945(3) 0.7651(3) 0.5522(2) 0.0330 1.0000 Uani .
C31 C 0.8560(3) 0.7220(3) 0.6294(2) 0.0383 1.0000 Uani .
C32 C 0.7920(3) 0.6564(3) 0.6338(2) 0.0399 1.0000 Uani .
C33 C 0.7676(3) 0.6306(3) 0.5600(2) 0.0352 1.0000 Uani .
C34 C 0.8783(3) 0.6519(3) 0.2989(2) 0.0246 1.0000 Uani .
C35 C 0.8649(3) 0.7240(3) 0.2316(2) 0.0360 1.0000 Uani .
C36 C 0.9569(4) 0.7180(4) 0.1642(3) 0.0467 1.0000 Uani .
C37 C 1.0589(3) 0.6429(3) 0.1644(2) 0.0394 1.0000 Uani .
C38 C 1.0743(4) 0.5729(3) 0.2313(3) 0.0495 1.0000 Uani .
C39 C 0.9856(3) 0.5777(3) 0.2992(3) 0.0447 1.0000 Uani .
C40 C 0.7352(3) 0.5283(3) 0.4021(2) 0.0277 1.0000 Uani .
C41 C 0.6264(3) 0.5262(3) 0.4055(2) 0.0321 1.0000 Uani .
C42 C 0.6052(4) 0.4297(3) 0.4171(2) 0.0379 1.0000 Uani .
C43 C 0.6905(4) 0.3364(3) 0.4221(2) 0.0419 1.0000 Uani .
C44 C 0.7993(4) 0.3375(3) 0.4191(3) 0.0466 1.0000 Uani .
C45 C 0.8216(4) 0.4336(3) 0.4103(3) 0.0393 1.0000 Uani .
C46 C 0.6803(3) 0.6095(2) 0.2115(2) 0.0203 1.0000 Uani .
C47 C 0.8101(3) 0.4365(2) 0.1306(2) 0.0242 1.0000 Uani .
C48 C 0.7460(3) 0.4235(3) 0.0656(2) 0.0372 1.0000 Uani .
C49 C 0.8301(4) 0.3415(3) 0.1918(3) 0.0426 1.0000 Uani .
C50 C 0.9182(3) 0.4584(3) 0.0871(3) 0.0376 1.0000 Uani .
C51 C 0.1951(4) 1.1600(4) 0.0783(3) 0.0328 0.7500 Uani .
C52 C 0.8621(3) 1.0306(3) 0.3146(3) 0.0383 1.0000 Uani .
Pd1 Pd 0.579880(19) 0.753106(18) 0.256776(15) 0.0152 1.0000 Uani .
S1 S 0.25219(7) 1.26592(7) 0.09105(6) 0.0205 0.7500 Uani .
S2 S 0.71544(8) 1.04177(7) 0.31862(6) 0.0344 1.0000 Uani .
F11 F 0.2233(3) 1.2367(3) -0.0483(2) 0.0544 0.2500 Uani .
C53 C 0.2056(4) 1.1868(4) 0.0255(3) 0.0261 0.2500 Uani .
O31 O 0.2348(3) 1.1735(3) 0.1785(2) 0.0622 0.2500 Uani .
O11 O 0.1885(3) 1.3516(3) 0.1111(2) 0.0611 0.2500 Uani .
O21 O 0.3740(3) 1.2178(3) 0.0699(2) 0.0371 0.2500 Uani .
S11 S 0.24851(7) 1.24122(7) 0.10917(6) 0.0251 0.2500 Uani .
H21 H 0.3920 1.1463 0.2686 0.0394 1.0000 Uiso R
H31 H 0.3451 1.0827 0.4182 0.0384 1.0000 Uiso R
H42 H 0.3894 0.8934 0.4939 0.0343 1.0000 Uiso R
H41 H 0.3971 0.8063 0.4281 0.0337 1.0000 Uiso R
H52 H 0.5773 0.8368 0.4852 0.0401 1.0000 Uiso R
H51 H 0.5497 0.7290 0.4884 0.0398 1.0000 Uiso R
H61 H 0.6719 0.8207 0.3571 0.0281 1.0000 Uiso R
H72 H 0.5085 1.0486 0.1254 0.0322 1.0000 Uiso R
H71 H 0.6105 0.9470 0.1445 0.0320 1.0000 Uiso R
H81 H 0.5192 0.9032 0.0495 0.0307 1.0000 Uiso R
H82 H 0.4025 0.9404 0.1153 0.0304 1.0000 Uiso R
H91 H 0.5614 0.7419 0.1013 0.0244 1.0000 Uiso R
H111 H 0.3669 0.5985 0.0570 0.0353 1.0000 Uiso R
H121 H 0.3974 0.4164 0.0649 0.0393 1.0000 Uiso R
H131 H 0.4648 0.3134 0.1780 0.0393 1.0000 Uiso R
H141 H 0.5040 0.3951 0.2835 0.0402 1.0000 Uiso R
H151 H 0.4712 0.5778 0.2775 0.0326 1.0000 Uiso R
H171 H 0.4415 0.7784 -0.0161 0.0305 1.0000 Uiso R
H181 H 0.3444 0.8454 -0.1254 0.0369 1.0000 Uiso R
H191 H 0.1475 0.9116 -0.0940 0.0388 1.0000 Uiso R
H201 H 0.0494 0.9091 0.0439 0.0391 1.0000 Uiso R
H211 H 0.1445 0.8421 0.1534 0.0341 1.0000 Uiso R
H231 H 0.2517 0.6578 0.2995 0.0433 1.0000 Uiso R
H241 H 0.1155 0.7239 0.4231 0.0556 1.0000 Uiso R
H251 H 0.0729 0.8994 0.4584 0.0562 1.0000 Uiso R
H261 H 0.1503 1.0133 0.3702 0.0542 1.0000 Uiso R
H271 H 0.2789 0.9519 0.2446 0.0459 1.0000 Uiso R
H291 H 0.8951 0.7730 0.4253 0.0362 1.0000 Uiso R
H301 H 0.9379 0.8107 0.5494 0.0418 1.0000 Uiso R
H311 H 0.8734 0.7376 0.6790 0.0460 1.0000 Uiso R
H321 H 0.7647 0.6289 0.6861 0.0484 1.0000 Uiso R
H331 H 0.7252 0.5838 0.5618 0.0433 1.0000 Uiso R
H351 H 0.7946 0.7765 0.2316 0.0445 1.0000 Uiso R
H361 H 0.9488 0.7663 0.1184 0.0573 1.0000 Uiso R
H371 H 1.1199 0.6382 0.1176 0.0484 1.0000 Uiso R
H381 H 1.1456 0.5211 0.2309 0.0602 1.0000 Uiso R
H391 H 0.9966 0.5311 0.3462 0.0543 1.0000 Uiso R
H411 H 0.5666 0.5902 0.4002 0.0394 1.0000 Uiso R
H421 H 0.5301 0.4295 0.4216 0.0483 1.0000 Uiso R
H431 H 0.6754 0.2709 0.4275 0.0506 1.0000 Uiso R
H441 H 0.8583 0.2731 0.4232 0.0572 1.0000 Uiso R
H451 H 0.8954 0.4345 0.4109 0.0474 1.0000 Uiso R
H482 H 0.7911 0.3599 0.0344 0.0578 1.0000 Uiso R
H481 H 0.7357 0.4847 0.0263 0.0577 1.0000 Uiso R
H483 H 0.6744 0.4168 0.0946 0.0579 1.0000 Uiso R
H492 H 0.8744 0.2781 0.1591 0.0648 1.0000 Uiso R
H491 H 0.8729 0.3534 0.2306 0.0647 1.0000 Uiso R
H493 H 0.7582 0.3358 0.2217 0.0649 1.0000 Uiso R
H502 H 0.9652 0.3977 0.0527 0.0590 1.0000 Uiso R
H501 H 0.9545 0.4683 0.1307 0.0590 1.0000 Uiso R
H503 H 0.8993 0.5211 0.0519 0.0590 1.0000 Uiso R

loop_
_atom_site_aniso_label
_atom_site_aniso_U_11
_atom_site_aniso_U_22
_atom_site_aniso_U_33
_atom_site_aniso_U_23
_atom_site_aniso_U_13
_atom_site_aniso_U_12
F1 0.065(2) 0.0485(19) 0.066(2) 0.0279(16) -0.0226(17) -0.0317(16)
F2 0.0247(11) 0.0366(12) 0.0725(17) -0.0072(11) -0.0153(11) -0.0054(9)
F3 0.0352(12) 0.0347(12) 0.0740(17) -0.0250(12) -0.0023(11) -0.0078(10)
F4 0.0712(18) 0.0488(15) 0.0733(18) -0.0063(13) -0.0463(15) -0.0211(13)
F5 0.0600(17) 0.080(2) 0.079(2) 0.0385(16) -0.0296(15) -0.0485(16)
F6 0.0431(13) 0.0435(13) 0.0659(16) -0.0007(12) -0.0244(12) -0.0095(11)
O1 0.0386(19) 0.042(2) 0.036(2) -0.0155(16) -0.0014(17) -0.0100(15)
O2 0.054(2) 0.0328(18) 0.0377(19) 0.0117(15) -0.0141(16) -0.0178(16)
O3 0.0254(17) 0.0275(17) 0.061(2) -0.0023(16) -0.0171(16) -0.0031(14)
O4 0.0491(18) 0.0327(16) 0.106(3) -0.0092(17) -0.0324(19) -0.0105(14)
O5 0.0442(16) 0.0493(17) 0.0379(15) -0.0016(12) -0.0183(12) -0.0202(13)
O6 0.065(2) 0.0477(17) 0.0374(15) -0.0084(13) 0.0018(14) -0.0308(15)
P1 0.0204(4) 0.0254(4) 0.0184(4) 0.0002(3) -0.0045(3) -0.0120(3)
P2 0.0203(4) 0.0214(4) 0.0197(4) 0.0007(3) -0.0050(3) -0.0034(3)
N1 0.0236(14) 0.0164(12) 0.0343(15) -0.0005(11) -0.0127(12) -0.0059(11)
N2 0.0169(13) 0.0217(13) 0.0312(15) -0.0096(11) -0.0086(11) 0.0014(10)
N3 0.0182(12) 0.0167(13) 0.0219(13) -0.0023(10) -0.0027(10) -0.0017(10)
C1 0.0209(15) 0.0199(15) 0.0234(16) -0.0001(12) -0.0105(13) -0.0058(12)
C2 0.0257(17) 0.0153(15) 0.056(2) -0.0053(15) -0.0167(16) 0.0004(13)
C3 0.0224(16) 0.0210(16) 0.049(2) -0.0123(15) -0.0121(15) 0.0005(13)
C4 0.0248(16) 0.0310(18) 0.0234(16) -0.0077(14) -0.0018(13) -0.0039(14)
C5 0.0301(18) 0.0327(18) 0.0273(18) -0.0040(14) -0.0086(14) -0.0033(15)
C6 0.0218(15) 0.0229(16) 0.0245(16) -0.0008(13) -0.0097(13) -0.0032(12)
C7 0.0285(17) 0.0185(15) 0.0355(18) 0.0093(13) -0.0142(14) -0.0119(13)
C8 0.0241(16) 0.0264(17) 0.0288(17) 0.0090(13) -0.0125(13) -0.0122(13)
C9 0.0188(14) 0.0205(15) 0.0185(14) 0.0012(11) -0.0031(12) -0.0095(12)
C10 0.0231(16) 0.0300(17) 0.0232(16) 0.0029(13) -0.0024(13) -0.0161(13)
C11 0.0350(19) 0.0323(18) 0.0228(16) 0.0004(14) -0.0050(14) -0.0195(15)
C12 0.038(2) 0.0343(19) 0.0328(19) -0.0047(15) -0.0051(16) -0.0206(16)
C13 0.0336(19) 0.0280(18) 0.038(2) -0.0005(15) -0.0031(16) -0.0174(15)
C14 0.0345(19) 0.0325(19) 0.0335(19) 0.0102(15) -0.0073(15) -0.0163(15)
C15 0.0290(17) 0.0334(18) 0.0271(17) 0.0012(14) -0.0049(14) -0.0194(15)
C16 0.0269(16) 0.0233(15) 0.0272(16) 0.0024(13) -0.0112(13) -0.0140(13)
C17 0.0306(17) 0.0275(17) 0.0258(17) -0.0008(13) -0.0090(14) -0.0147(14)
C18 0.042(2) 0.0286(17) 0.0251(17) 0.0041(13) -0.0110(15) -0.0196(15)
C19 0.045(2) 0.0244(17) 0.0333(19) 0.0068(14) -0.0222(16) -0.0151(15)
C20 0.0293(18) 0.0272(18) 0.044(2) 0.0045(15) -0.0177(16) -0.0092(14)
C21 0.0279(17) 0.0266(17) 0.0321(18) 0.0023(14) -0.0099(14) -0.0129(14)
C22 0.0163(15) 0.0405(19) 0.0243(16) -0.0030(14) -0.0064(13) -0.0100(14)
C23 0.0268(18) 0.044(2) 0.0296(19) 0.0014(16) -0.0019(15) -0.0093(16)
C24 0.032(2) 0.056(3) 0.041(2) 0.006(2) 0.0016(17) -0.0102(19)
C25 0.0250(19) 0.076(3) 0.034(2) -0.010(2) 0.0001(16) -0.011(2)
C26 0.0282(19) 0.054(2) 0.054(3) -0.024(2) -0.0063(18) -0.0129(18)
C27 0.0256(18) 0.046(2) 0.043(2) -0.0127(17) 0.0002(16) -0.0171(16)
C28 0.0211(16) 0.0316(18) 0.0211(16) 0.0000(13) -0.0073(13) 0.0012(13)
C29 0.0242(17) 0.0330(18) 0.0286(18) -0.0053(14) -0.0063(14) -0.0031(14)
C30 0.0266(17) 0.039(2) 0.0301(18) -0.0083(15) -0.0076(14) -0.0034(15)
C31 0.0246(18) 0.050(2) 0.0301(19) -0.0121(17) -0.0139(15) 0.0095(16)
C32 0.042(2) 0.045(2) 0.0233(18) 0.0046(16) -0.0078(16) -0.0014(18)
C33 0.035(2) 0.041(2) 0.0289(18) 0.0058(16) -0.0091(15) -0.0107(16)
C34 0.0265(16) 0.0209(15) 0.0241(16) -0.0049(13) -0.0003(13) -0.0067(13)
C35 0.0272(18) 0.046(2) 0.039(2) 0.0153(17) -0.0114(16) -0.0184(16)
C36 0.044(2) 0.067(3) 0.037(2) 0.024(2) -0.0098(18) -0.034(2)
C37 0.040(2) 0.052(2) 0.0292(19) -0.0064(17) 0.0040(16) -0.0252(19)
C38 0.036(2) 0.034(2) 0.056(3) -0.0056(19) 0.0144(19) 0.0031(17)
C39 0.035(2) 0.033(2) 0.047(2) 0.0096(17) 0.0080(18) 0.0008(16)
C40 0.0339(18) 0.0244(16) 0.0251(17) 0.0039(13) -0.0038(14) -0.0123(14)
C41 0.0343(19) 0.038(2) 0.0233(17) 0.0063(14) 0.0004(14) -0.0162(16)
C42 0.052(2) 0.046(2) 0.0216(17) 0.0042(15) 0.0011(16) -0.0301(19)
C43 0.064(3) 0.035(2) 0.030(2) 0.0026(16) 0.0006(18) -0.027(2)
C44 0.060(3) 0.0226(18) 0.052(3) 0.0031(17) -0.008(2) -0.0096(18)
C45 0.039(2) 0.0263(18) 0.050(2) 0.0038(16) -0.0110(18) -0.0079(16)
C46 0.0194(15) 0.0219(16) 0.0218(15) 0.0039(13) -0.0075(12) -0.0086(13)
C47 0.0277(17) 0.0146(14) 0.0252(16) -0.0069(12) 0.0019(13) -0.0030(12)
C48 0.043(2) 0.036(2) 0.0315(19) -0.0134(16) 0.0014(16) -0.0137(17)
C49 0.054(3) 0.0233(18) 0.035(2) 0.0004(15) 0.0037(18) -0.0016(17)
C50 0.0251(18) 0.0295(19) 0.049(2) -0.0072(17) 0.0067(16) -0.0045(15)
C51 0.026(2) 0.027(2) 0.043(3) -0.001(2) -0.005(2) -0.0066(18)
C52 0.045(2) 0.0317(19) 0.050(2) 0.0117(17) -0.0278(19) -0.0187(17)
Pd1 0.01461(11) 0.01234(11) 0.01752(11) -0.00065(8) -0.00341(8) -0.00260(8)
S1 0.0246(4) 0.0174(5) 0.0186(5) 0.0036(4) -0.0033(4) -0.0076(4)
S2 0.0357(5) 0.0317(5) 0.0418(5) -0.0028(4) -0.0123(4) -0.0152(4)
F11 0.063(2) 0.0461(19) 0.063(2) 0.0280(16) -0.0221(17) -0.0309(16)
C53 0.020(2) 0.020(2) 0.036(3) -0.001(2) -0.004(2) -0.0044(18)
O31 0.0497(17) 0.0518(17) 0.085(2) -0.0028(16) -0.0220(16) -0.0109(14)
O11 0.0602(19) 0.063(2) 0.058(2) -0.0160(16) -0.0058(17) -0.0169(15)
O21 0.051(2) 0.0293(18) 0.0342(19) 0.0117(15) -0.0134(16) -0.0166(16)
S11 0.0292(4) 0.0220(5) 0.0232(5) 0.0035(4) -0.0042(4) -0.0090(4)

loop_
_atom_type_symbol
_atom_type_scat_dispersion_real
_atom_type_scat_dispersion_imag
_atom_type_scat_Cromer_Mann_a1
_atom_type_scat_Cromer_Mann_b1
_atom_type_scat_Cromer_Mann_a2
_atom_type_scat_Cromer_Mann_b2
_atom_type_scat_Cromer_Mann_a3
_atom_type_scat_Cromer_Mann_b3
_atom_type_scat_Cromer_Mann_a4
_atom_type_scat_Cromer_Mann_b4
_atom_type_scat_Cromer_Mann_c
_atom_type_scat_source
C 0.0033 0.0016 2.3100 20.8439 1.0200 10.2075 1.5886 0.5687 0.8650 51.6512 0.2156 'International Tables Vol C 4.2.6.8 and 6.1.1.4'
H 0.0000 0.0000 0.4930 10.5109 0.3229 26.1257 0.1402 3.1424 0.0408 57.7998 0.0030 'International Tables Vol C 4.2.6.8 and 6.1.1.4'
N 0.0061 0.0033 12.2126 0.0057 3.1322 9.8933 2.0125 28.9975 1.1663 0.5826 -11.5290 'International Tables Vol C 4.2.6.8 and 6.1.1.4'
O 0.0106 0.0060 3.0485 13.2771 2.2868 5.7011 1.5463 0.3239 0.8670 32.9089 0.2508 'International Tables Vol C 4.2.6.8 and 6.1.1.4'
P 0.1023 0.0942 6.4345 1.9067 4.1791 27.1570 1.7800 0.5260 1.4908 68.1645 1.1149 'International Tables Vol C 4.2.6.8 and 6.1.1.4'
Pd -0.9988 1.0072 19.3319 0.6987 15.5017 7.9893 5.2954 25.2052 0.6058 76.8986 5.2659 'International Tables Vol C 4.2.6.8 and 6.1.1.4'
S 0.1246 0.1234 6.9053 1.4679 5.2034 22.2151 1.4379 0.2536 1.5863 56.1720 0.8669 'International Tables Vol C 4.2.6.8 and 6.1.1.4'
F 0.0171 0.0103 3.5392 10.2825 2.6412 4.2944 1.5170 0.2615 1.0243 26.1476 0.2776 'International Tables Vol C 4.2.6.8 and 6.1.1.4'

loop_
_geom_angle_atom_site_label_1
_geom_angle_atom_site_label_2
_geom_angle_atom_site_label_3
_geom_angle
_geom_angle_publ_flag
C9 P1 C10 111.88(15) yes
C9 P1 C16 111.39(14) yes
C10 P1 C16 107.50(15) yes
C9 P1 C22 114.66(15) yes
C10 P1 C22 105.95(16) yes
C16 P1 C22 104.93(15) yes
C6 P2 C28 111.24(15) yes
C6 P2 C34 109.60(16) yes
C28 P2 C34 106.68(16) yes
C6 P2 C40 111.74(16) yes
C28 P2 C40 105.59(16) yes
C34 P2 C40 111.83(15) yes
C1 N1 C2 109.4(3) yes
C1 N1 C7 120.6(3) yes
C2 N1 C7 130.0(3) yes
C1 N2 C3 109.4(3) yes
C1 N2 C4 120.6(3) yes
C3 N2 C4 130.0(3) yes
C46 N3 C47 175.8(3) yes
N2 C1 N1 107.0(3) yes
N2 C1 Pd1 127.4(2) yes
N1 C1 Pd1 125.5(2) yes
N1 C2 C3 107.2(3) yes
N1 C2 H21 125.5 no
C3 C2 H21 127.3 no
N2 C3 C2 107.0(3) yes
N2 C3 H31 124.5 no
C2 C3 H31 128.5 no
N2 C4 C5 110.6(3) yes
N2 C4 H42 109.0 no
C5 C4 H42 109.3 no
N2 C4 H41 107.6 no
C5 C4 H41 110.1 no
H42 C4 H41 110.2 no
C4 C5 C6 114.2(3) yes
C4 C5 H52 108.3 no
C6 C5 H52 108.2 no
C4 C5 H51 107.9 no
C6 C5 H51 109.3 no
H52 C5 H51 108.9 no
C5 C6 P2 112.0(2) yes
C5 C6 Pd1 118.0(2) yes
P2 C6 Pd1 116.11(16) yes
C5 C6 H61 103.7 no
P2 C6 H61 101.4 no
Pd1 C6 H61 102.7 no
N1 C7 C8 110.4(3) yes
N1 C7 H72 108.8 no
C8 C7 H72 109.6 no
N1 C7 H71 109.0 no
C8 C7 H71 109.3 no
H72 C7 H71 109.7 no
C7 C8 C9 115.8(3) yes
C7 C8 H81 107.3 no
C9 C8 H81 108.7 no
C7 C8 H82 107.1 no
C9 C8 H82 108.8 no
H81 C8 H82 109.0 no
C8 C9 P1 111.2(2) yes
C8 C9 Pd1 116.5(2) yes
P1 C9 Pd1 110.44(14) yes
C8 C9 H91 106.6 no
P1 C9 H91 105.6 no
Pd1 C9 H91 105.7 no
P1 C10 C11 119.2(3) yes
P1 C10 C15 121.6(3) yes
C11 C10 C15 119.1(3) yes
C10 C11 C12 119.7(3) yes
C10 C11 H111 119.8 no
C12 C11 H111 120.5 no
C11 C12 C13 120.9(3) yes
C11 C12 H121 118.9 no
C13 C12 H121 120.1 no
C12 C13 C14 119.7(3) yes
C12 C13 H131 120.1 no
C14 C13 H131 120.2 no
C13 C14 C15 120.0(3) yes
C13 C14 H141 120.1 no
C15 C14 H141 119.9 no
C10 C15 C14 120.5(3) yes
C10 C15 H151 119.5 no
C14 C15 H151 119.9 no
P1 C16 C17 118.9(2) yes
P1 C16 C21 121.3(3) yes
C17 C16 C21 119.8(3) yes
C16 C17 C18 120.0(3) yes
C16 C17 H171 119.6 no
C18 C17 H171 120.4 no
C17 C18 C19 119.7(3) yes
C17 C18 H181 119.5 no
C19 C18 H181 120.8 no
C18 C19 C20 120.7(3) yes
C18 C19 H191 119.7 no
C20 C19 H191 119.6 no
C19 C20 C21 120.2(3) yes
C19 C20 H201 120.1 no
C21 C20 H201 119.7 no
C16 C21 C20 119.7(3) yes
C16 C21 H211 120.7 no
C20 C21 H211 119.6 no
P1 C22 C23 120.9(3) yes
P1 C22 C27 119.7(3) yes
C23 C22 C27 119.3(3) yes
C22 C23 C24 120.1(4) yes
C22 C23 H231 119.6 no
C24 C23 H231 120.3 no
C23 C24 C25 119.7(4) yes
C23 C24 H241 120.5 no
C25 C24 H241 119.8 no
C24 C25 C26 121.0(4) yes
C24 C25 H251 119.6 no
C26 C25 H251 119.4 no
C25 C26 C27 120.0(4) yes
C25 C26 H261 120.2 no
C27 C26 H261 119.8 no
C26 C27 C22 119.8(4) yes
C26 C27 H271 120.1 no
C22 C27 H271 120.1 no
P2 C28 C29 118.9(3) yes
P2 C28 C33 121.5(3) yes
C29 C28 C33 119.2(3) yes
C28 C29 C30 119.8(3) yes
C28 C29 H291 120.7 no
C30 C29 H291 119.5 no
C29 C30 C31 120.4(4) yes
C29 C30 H301 119.7 no
C31 C30 H301 119.9 no
C30 C31 C32 120.1(3) yes
C30 C31 H311 120.2 no
C32 C31 H311 119.7 no
C31 C32 C33 120.2(4) yes
C31 C32 H321 119.9 no
C33 C32 H321 119.8 no
C32 C33 C28 120.2(4) yes
C32 C33 H331 121.2 no
C28 C33 H331 118.6 no
P2 C34 C35 121.2(3) yes
P2 C34 C39 120.3(3) yes
C35 C34 C39 118.5(3) yes
C34 C35 C36 119.4(4) yes
C34 C35 H351 119.8 no
C36 C35 H351 120.8 no
C35 C36 C37 120.9(4) yes
C35 C36 H361 120.2 no
C37 C36 H361 118.9 no
C36 C37 C38 120.4(4) yes
C36 C37 H371 120.2 no
C38 C37 H371 119.4 no
C37 C38 C39 120.0(4) yes
C37 C38 H381 119.7 no
C39 C38 H381 120.4 no
C34 C39 C38 120.6(4) yes
C34 C39 H391 119.2 no
C38 C39 H391 120.2 no
P2 C40 C41 119.2(3) yes
P2 C40 C45 121.1(3) yes
C41 C40 C45 119.8(3) yes
C40 C41 C42 119.6(4) yes
C40 C41 H411 120.7 no
C42 C41 H411 119.7 no
C41 C42 C43 120.7(4) yes
C41 C42 H421 118.9 no
C43 C42 H421 120.4 no
C42 C43 C44 120.2(4) yes
C42 C43 H431 119.8 no
C44 C43 H431 120.0 no
C43 C44 C45 120.0(4) yes
C43 C44 H441 120.3 no
C45 C44 H441 119.7 no
C40 C45 C44 119.7(4) yes
C40 C45 H451 120.4 no
C44 C45 H451 119.9 no
N3 C46 Pd1 173.9(3) yes
N3 C47 C48 106.2(3) yes
N3 C47 C49 108.6(3) yes
C48 C47 C49 111.1(3) yes
N3 C47 C50 107.0(3) yes
C48 C47 C50 110.9(3) yes
C49 C47 C50 112.7(3) yes
C47 C48 H482 107.7 no
C47 C48 H481 109.5 no
H482 C48 H481 109.0 no
C47 C48 H483 109.3 no
H482 C48 H483 110.3 no
H481 C48 H483 111.0 no
C47 C49 H492 108.2 no
C47 C49 H491 107.4 no
H492 C49 H491 109.7 no
C47 C49 H493 109.0 no
H492 C49 H493 111.0 no
H491 C49 H493 111.5 no
C47 C50 H502 107.9 no
C47 C50 H501 107.8 no
H502 C50 H501 111.2 no
C47 C50 H503 108.5 no
H502 C50 H503 110.1 no
H501 C50 H503 111.2 no
F3 C51 F2 105.8(4) yes
F3 C51 F1 105.9(4) yes
F2 C51 F1 108.6(4) yes
F3 C51 S1 112.6(3) yes
F2 C51 S1 112.7(3) yes
F1 C51 S1 110.8(3) yes
F4 C52 F5 106.8(3) yes
F4 C52 F6 107.6(3) yes
F5 C52 F6 106.9(4) yes
F4 C52 S2 111.5(3) yes
F5 C52 S2 112.4(3) yes
F6 C52 S2 111.3(2) yes
C6 Pd1 C9 165.42(11) yes
C6 Pd1 C46 101.99(12) yes
C9 Pd1 C46 91.26(12) yes
C6 Pd1 C1 79.53(12) yes
C9 Pd1 C1 86.74(12) yes
C46 Pd1 C1 174.65(13) yes
C51 S1 O1 102.7(2) yes
C51 S1 O3 103.1(2) yes
O1 S1 O3 115.8(2) yes
C51 S1 O2 103.4(2) yes
O1 S1 O2 114.5(2) yes
O3 S1 O2 114.9(2) yes
C52 S2 O6 102.07(19) yes
C52 S2 O5 102.70(18) yes
O6 S2 O5 114.65(17) yes
C52 S2 O4 103.91(18) yes
O6 S2 O4 115.0(2) yes
O5 S2 O4 115.8(2) yes
F2 C53 F11 113.3(4) yes
F2 C53 F3 110.3(4) yes
F11 C53 F3 108.3(4) yes
F2 C53 S11 104.3(3) yes
F11 C53 S11 111.8(3) yes
F3 C53 S11 108.7(3) yes
C53 S11 O21 99.2(2) yes
C53 S11 O11 106.1(2) yes
O21 S11 O11 112.3(2) yes
C53 S11 O31 103.7(2) yes
O21 S11 O31 110.06(18) yes
O11 S11 O31 122.4(2) yes

loop_
_geom_bond_atom_site_label_1
_geom_bond_atom_site_label_2
_geom_bond_distance
_geom_bond_publ_flag
F1 C51 1.339(6) yes
F2 C51 1.341(5) yes
F2 C53 1.377(5) yes
F3 C51 1.346(5) yes
F3 C53 1.234(5) yes
F4 C52 1.344(5) yes
F5 C52 1.329(5) yes
F6 C52 1.328(5) yes
O1 S1 1.437(3) yes
O2 S1 1.420(3) yes
O3 S1 1.421(3) yes
O4 S2 1.430(3) yes
O5 S2 1.432(3) yes
O6 S2 1.437(3) yes
P1 C9 1.782(3) yes
P1 C10 1.810(3) yes
P1 C16 1.817(3) yes
P1 C22 1.812(3) yes
P2 C6 1.758(3) yes
P2 C28 1.815(3) yes
P2 C34 1.802(3) yes
P2 C40 1.808(3) yes
N1 C1 1.338(4) yes
N1 C2 1.389(4) yes
N1 C7 1.454(4) yes
N2 C1 1.343(4) yes
N2 C3 1.387(4) yes
N2 C4 1.456(4) yes
N3 C46 1.141(4) yes
N3 C47 1.469(4) yes
C1 Pd1 1.960(3) yes
C2 C3 1.339(6) yes
C2 H21 0.936 no
C3 H31 0.940 no
C4 C5 1.527(5) yes
C4 H42 0.981 no
C4 H41 0.979 no
C5 C6 1.549(5) yes
C5 H52 0.964 no
C5 H51 0.975 no
C6 Pd1 2.169(3) yes
C6 H61 0.992 no
C7 C8 1.530(4) yes
C7 H72 0.971 no
C7 H71 0.984 no
C8 C9 1.563(4) yes
C8 H81 0.971 no
C8 H82 0.973 no
C9 Pd1 2.143(3) yes
C9 H91 0.992 no
C10 C11 1.400(5) yes
C10 C15 1.391(5) yes
C11 C12 1.385(5) yes
C11 H111 0.937 no
C12 C13 1.380(5) yes
C12 H121 0.934 no
C13 C14 1.386(5) yes
C13 H131 0.944 no
C14 C15 1.388(5) yes
C14 H141 0.931 no
C15 H151 0.932 no
C16 C17 1.401(5) yes
C16 C21 1.391(5) yes
C17 C18 1.386(5) yes
C17 H171 0.936 no
C18 C19 1.387(5) yes
C18 H181 0.940 no
C19 C20 1.376(5) yes
C19 H191 0.931 no
C20 C21 1.391(5) yes
C20 H201 0.927 no
C21 H211 0.934 no
C22 C23 1.394(5) yes
C22 C27 1.378(5) yes
C23 C24 1.385(5) yes
C23 H231 0.957 no
C24 C25 1.366(7) yes
C24 H241 0.961 no
C25 C26 1.362(6) yes
C25 H251 0.938 no
C26 C27 1.394(5) yes
C26 H261 0.932 no
C27 H271 0.936 no
C28 C29 1.392(5) yes
C28 C33 1.388(5) yes
C29 C30 1.393(5) yes
C29 H291 0.953 no
C30 C31 1.379(6) yes
C30 H301 0.941 no
C31 C32 1.368(6) yes
C31 H311 0.935 no
C32 C33 1.395(5) yes
C32 H321 0.929 no
C33 H331 0.947 no
C34 C35 1.379(5) yes
C34 C39 1.400(5) yes
C35 C36 1.398(6) yes
C35 H351 0.938 no
C36 C37 1.356(6) yes
C36 H361 0.933 no
C37 C38 1.361(6) yes
C37 H371 0.948 no
C38 C39 1.379(6) yes
C38 H381 0.942 no
C39 H391 0.939 no
C40 C41 1.392(5) yes
C40 C45 1.390(5) yes
C41 C42 1.382(5) yes
C41 H411 0.948 no
C42 C43 1.364(6) yes
C42 H421 0.948 no
C43 C44 1.387(6) yes
C43 H431 0.944 no
C44 C45 1.385(5) yes
C44 H441 0.942 no
C45 H451 0.951 no
C46 Pd1 2.010(3) yes
C47 C48 1.522(5) yes
C47 C49 1.515(5) yes
C47 C50 1.512(5) yes
C48 H482 0.963 no
C48 H481 0.973 no
C48 H483 0.960 no
C49 H492 0.970 no
C49 H491 0.974 no
C49 H493 0.964 no
C50 H502 0.966 no
C50 H501 0.965 no
C50 H503 0.956 no
C51 S1 1.832(5) yes
C52 S2 1.820(4) yes
F11 C53 1.320(6) yes
C53 S11 1.849(5) yes
O31 S11 1.385(4) yes
O11 S11 1.411(4) yes
O21 S11 1.527(4) yes

loop_
_geom_hbond_atom_site_label_D
_geom_hbond_atom_site_label_H
_geom_hbond_atom_site_label_A
_geom_hbond_site_symmetry_A
_geom_hbond_angle_DHA
_geom_hbond_distance_DH
_geom_hbond_distance_HA
_geom_hbond_distance_DA
_geom_hbond_publ_flag
C4 H42 O6 2_676 165 0.98 2.38 3.333(6) yes
C6 H61 O6 . 151 0.99 2.37 3.274(6) yes
C7 H72 O3 . 147 0.97 2.37 3.227(6) yes
C7 H72 O21 . 154 0.97 2.56 3.460(6) yes
C7 H71 O5 . 123 0.98 2.57 3.211(6) yes
C8 H81 O21 2_675 144 0.97 2.47 3.309(6) yes
C17 H171 O21 2_675 157 0.94 2.34 3.223(6) yes
C23 H231 C15 . 123 0.96 2.59 3.212(6) yes
C31 H311 O1 2_676 133 0.94 2.59 3.297(6) yes
C31 H311 O31 2_676 137 0.94 2.57 3.319(6) yes
C43 H431 O4 1_545 133 0.94 2.49 3.209(6) yes
C50 H503 O2 2_675 151 0.96 2.60 3.465(6) yes
